data_2228937
loop_
_publ_author_name
'Chernyshev, Victor M.'
'Tarasova, Elena V.'
'Chernysheva, Anna V.'
'Rybakov, Victor B.'

_publ_section_title
;
 4-(5-Amino-1<i>H</i>-1,2,4-triazol-3-yl)pyridinium chloride
 monohydrate
;
_journal_coeditor_code AA2001
_journal_issue 2
_journal_name_full 'Acta Crystallographica Section E'
_journal_page_first o466
_journal_page_last o467
_journal_paper_doi 10.1107/S1600536811002406
_journal_volume 67
_journal_year 2011
_chemical_formula_iupac 'C7 H8 N5 +, Cl -, H2 O'
_chemical_formula_moiety 'C7 H8 N5 +, Cl -, H2 O'
_chemical_formula_sum 'C7 H10 Cl N5 O'
_chemical_formula_weight 215.65
_chemical_melting_point_gt 579
_chemical_melting_point_lt 581
_chemical_name_systematic
;
4-(5-Amino-1<i>H</i>-1,2,4-triazol-3-yl)pyridinium chloride monohydrate
;
_space_group_IT_number 14
_symmetry_cell_setting monoclinic
_symmetry_space_group_name_Hall '-P 2ybc'
_symmetry_space_group_name_H-M 'P 1 21/c 1'
_atom_sites_solution_hydrogens geom
_atom_sites_solution_primary direct
_atom_sites_solution_secondary difmap
_audit_creation_method SHELXL97
_cell_angle_alpha 90.00
_cell_angle_beta 97.62(2)
_cell_angle_gamma 90.00
_cell_formula_units_Z 4
_cell_length_a 5.3411(5)
_cell_length_b 24.656(3)
_cell_length_c 7.3488(7)
_cell_measurement_reflns_used 25
_cell_measurement_temperature 295(2)
_cell_measurement_theta_max 14.00
_cell_measurement_theta_min 12.11
_cell_volume 959.22(18)
_computing_cell_refinement '<i>CAD-4 EXPRESS</i> (Enraf--Nonius, 1994)'
_computing_data_collection '<i>CAD-4 EXPRESS</i> (Enraf--Nonius, 1994)'
_computing_data_reduction '<i>XCAD4</i> (Harms & Wocadlo, 1995)'
_computing_molecular_graphics '<i>ORTEP-3</i> (Farrugia, 1997)'
_computing_publication_material '<i>WinGX</i> (Farrugia, 1999)'
_computing_structure_refinement '<i>SHELXL97</i> (Sheldrick, 2008)'
_computing_structure_solution '<i>SHELXS97</i> (Sheldrick, 2008)'
_diffrn_ambient_temperature 295(2)
_diffrn_measured_fraction_theta_full 0.997
_diffrn_measured_fraction_theta_max 0.997
_diffrn_measurement_device '\k-geometry diffractometer'
_diffrn_measurement_device_type 'Enraf--Nonius CAD-4'
_diffrn_measurement_method 'Non-profiled \w'
_diffrn_radiation_monochromator graphite
_diffrn_radiation_source 'fine-focus sealed tube'
_diffrn_radiation_type AgK\a
_diffrn_radiation_wavelength 0.56085
_diffrn_reflns_av_R_equivalents 0.0000
_diffrn_reflns_av_sigmaI/netI 0.0327
_diffrn_reflns_limit_h_max 7
_diffrn_reflns_limit_h_min -7
_diffrn_reflns_limit_k_max 32
_diffrn_reflns_limit_k_min 0
_diffrn_reflns_limit_l_max 9
_diffrn_reflns_limit_l_min 0
_diffrn_reflns_number 2389
_diffrn_reflns_theta_full 22.00
_diffrn_reflns_theta_max 22.00
_diffrn_reflns_theta_min 1.30
_diffrn_standards_decay_% 2
_diffrn_standards_interval_time 60
_diffrn_standards_number 1
_exptl_absorpt_coefficient_mu 0.198
_exptl_absorpt_correction_T_max 0.9611
_exptl_absorpt_correction_T_min 0.3143
_exptl_absorpt_correction_type refdelf
_exptl_absorpt_process_details '(Walker & Stuart, 1983)'
_exptl_crystal_colour Yellow
_exptl_crystal_density_diffrn 1.493
_exptl_crystal_density_method 'not measured'
_exptl_crystal_description Prism
_exptl_crystal_F_000 448
_exptl_crystal_size_max 0.20
_exptl_crystal_size_mid 0.20
_exptl_crystal_size_min 0.20
_refine_diff_density_max 0.260
_refine_diff_density_min -0.240
_refine_ls_extinction_method none
_refine_ls_goodness_of_fit_ref 0.926
_refine_ls_hydrogen_treatment mixed
_refine_ls_matrix_type full
_refine_ls_number_parameters 151
_refine_ls_number_reflns 2389
_refine_ls_number_restraints 0
_refine_ls_restrained_S_all 0.926
_refine_ls_R_factor_all 0.0773
_refine_ls_R_factor_gt 0.0422
_refine_ls_shift/su_max 0.001
_refine_ls_shift/su_mean 0.000
_refine_ls_structure_factor_coef Fsqd
_refine_ls_weighting_details 'calc w=1/[\s^2^(Fo^2^)+(0.0642P)^2^] where P=(Fo^2^+2Fc^2^)/3'
_refine_ls_weighting_scheme calc
_refine_ls_wR_factor_gt 0.0952
_refine_ls_wR_factor_ref 0.1085
_reflns_number_gt 1518
_reflns_number_total 2389
_reflns_threshold_expression I>2\s(I)
_cod_data_source_file aa2001.cif
_cod_data_source_block I
_cod_original_sg_symbol_H-M 'P 21/c'
_cod_database_code 2228937
_cod_database_fobs_code 2228937

loop_
_symmetry_equiv_pos_as_xyz
'x, y, z'
'-x, y+1/2, -z+1/2'
'-x, -y, -z'
'x, -y-1/2, z-1/2'

loop_
_atom_site_type_symbol
_atom_site_label
_atom_site_fract_x
_atom_site_fract_y
_atom_site_fract_z
_atom_site_U_iso_or_equiv
_atom_site_adp_type
_atom_site_calc_flag
_atom_site_refinement_flags
_atom_site_occupancy
_atom_site_disorder_assembly
_atom_site_disorder_group
Cl Cl1 0.03502(9) 0.29662(2) 0.52890(9) 0.0585(2) Uani d . 1 . .
N N1 0.4858(3) -0.06015(6) 0.7559(2) 0.0421(4) Uani d . 1 . .
H H1 0.458(3) -0.0952(8) 0.751(3) 0.038(5) Uiso d . 1 . .
N N2 0.3363(3) -0.01915(6) 0.6821(2) 0.0438(4) Uani d . 1 . .
C C3 0.4713(3) 0.02346(7) 0.7339(3) 0.0380(4) Uani d . 1 . .
N N4 0.7008(3) 0.01345(6) 0.8344(2) 0.0401(4) Uani d . 1 . .
C C5 0.7035(3) -0.03999(7) 0.8458(3) 0.0391(4) Uani d . 1 . .
C C13 0.3868(3) 0.07839(7) 0.6860(3) 0.0376(4) Uani d . 1 . .
C C14 0.1558(3) 0.08732(8) 0.5770(3) 0.0477(5) Uani d . 1 . .
H H14 0.0536 0.0583 0.5337 0.057 Uiso calc R 1 . .
C C15 0.0833(4) 0.13903(8) 0.5355(3) 0.0512(5) Uani d . 1 . .
H H15 -0.0694 0.1455 0.4620 0.061 Uiso calc R 1 . .
N N16 0.2275(3) 0.18070(7) 0.5984(3) 0.0514(5) Uani d . 1 . .
H H16 0.197(4) 0.2140(9) 0.580(3) 0.053(6) Uiso d . 1 . .
C C17 0.4501(4) 0.17327(8) 0.7024(3) 0.0535(6) Uani d . 1 . .
H H17 0.5484 0.2031 0.7435 0.064 Uiso calc R 1 . .
C C18 0.5325(3) 0.12272(8) 0.7479(3) 0.0468(5) Uani d . 1 . .
H H18 0.6869 0.1177 0.8207 0.056 Uiso calc R 1 . .
N N51 0.8895(3) -0.07055(7) 0.9294(3) 0.0514(5) Uani d . 1 . .
H H51A 0.869(4) -0.1036(9) 0.934(3) 0.048(6) Uiso d . 1 . .
H H51B 0.994(4) -0.0532(9) 0.998(3) 0.063(7) Uiso d . 1 . .
O O1 0.4229(4) 0.67460(7) 0.2570(3) 0.0635(5) Uani d . 1 . .
H H1A 0.309(6) 0.6799(12) 0.333(4) 0.092(11) Uiso d . 1 . .
H H1B 0.562(6) 0.6872(11) 0.319(4) 0.092(10) Uiso d . 1 . .

loop_
_atom_site_aniso_label
_atom_site_aniso_U_11
_atom_site_aniso_U_22
_atom_site_aniso_U_33
_atom_site_aniso_U_12
_atom_site_aniso_U_13
_atom_site_aniso_U_23
Cl1 0.0424(3) 0.0401(3) 0.0893(5) 0.0049(2) -0.0051(3) 0.0026(3)
N1 0.0292(7) 0.0325(8) 0.0603(11) -0.0045(6) -0.0100(7) 0.0005(8)
N2 0.0291(7) 0.0428(8) 0.0560(10) -0.0051(6) -0.0078(7) -0.0022(8)
C3 0.0237(8) 0.0429(10) 0.0452(11) -0.0004(7) -0.0041(7) -0.0041(8)
N4 0.0289(7) 0.0330(7) 0.0545(10) -0.0017(6) -0.0082(7) -0.0009(7)
C5 0.0283(8) 0.0359(8) 0.0501(11) -0.0031(7) -0.0063(7) -0.0005(8)
C13 0.0273(8) 0.0392(9) 0.0450(10) 0.0019(7) -0.0002(7) -0.0004(8)
C14 0.0320(9) 0.0486(11) 0.0584(13) -0.0007(8) -0.0092(9) -0.0014(9)
C15 0.0312(9) 0.0532(12) 0.0650(14) 0.0094(8) -0.0090(9) 0.0057(10)
N16 0.0413(9) 0.0419(9) 0.0686(13) 0.0117(7) -0.0012(8) 0.0048(9)
C17 0.0393(10) 0.0464(11) 0.0706(16) 0.0013(9) -0.0078(10) -0.0023(10)
C18 0.0285(9) 0.0426(10) 0.0657(13) 0.0029(8) -0.0076(9) 0.0008(10)
N51 0.0361(8) 0.0326(9) 0.0784(14) -0.0011(7) -0.0187(8) 0.0002(9)
O1 0.0426(9) 0.0564(10) 0.0867(13) 0.0052(7) -0.0094(10) -0.0090(9)

loop_
_atom_type_symbol
_atom_type_description
_atom_type_scat_dispersion_real
_atom_type_scat_dispersion_imag
_atom_type_scat_source
C C 0.0015 0.0009 'International Tables Vol C Tables 4.2.6.8 and 6.1.1.4'
H H 0.0000 0.0000 'International Tables Vol C Tables 4.2.6.8 and 6.1.1.4'
Cl Cl 0.0998 0.0984 'International Tables Vol C Tables 4.2.6.8 and 6.1.1.4'
N N 0.0030 0.0019 'International Tables Vol C Tables 4.2.6.8 and 6.1.1.4'
O O 0.0056 0.0036 'International Tables Vol C Tables 4.2.6.8 and 6.1.1.4'

loop_
_geom_angle_atom_site_label_1
_geom_angle_atom_site_label_2
_geom_angle_atom_site_label_3
_geom_angle_site_symmetry_1
_geom_angle_site_symmetry_3
_geom_angle
_geom_angle_publ_flag
C5 N4 C3 . . 102.47(14) ?
N4 C5 N51 . . 126.56(17) ?
N4 C5 N1 . . 109.53(15) ?
N51 C5 N1 . . 123.90(18) ?
C5 N1 N2 . . 110.08(15) ?
C5 N1 H1 . . 120.6(12) ?
N2 N1 H1 . . 129.3(12) ?
C3 N2 N1 . . 102.18(14) ?
N2 C3 N4 . . 115.73(16) ?
N2 C3 C13 . . 122.53(15) ?
N4 C3 C13 . . 121.73(15) ?
C18 C13 C14 . . 118.66(17) ?
C18 C13 C3 . . 120.84(15) ?
C14 C13 C3 . . 120.50(16) ?
C15 C14 C13 . . 118.80(17) ?
C15 C14 H14 . . 120.6 ?
C13 C14 H14 . . 120.6 ?
N16 C15 C14 . . 120.89(17) ?
N16 C15 H15 . . 119.6 ?
C14 C15 H15 . . 119.6 ?
C15 N16 C17 . . 121.52(18) ?
C15 N16 H16 . . 127.1(16) ?
C17 N16 H16 . . 111.3(16) ?
N16 C17 C18 . . 120.25(18) ?
N16 C17 H17 . . 119.9 ?
C18 C17 H17 . . 119.9 ?
C17 C18 C13 . . 119.87(17) ?
C17 C18 H18 . . 120.1 ?
C13 C18 H18 . . 120.1 ?
C5 N51 H51A . . 118.8(15) ?
C5 N51 H51B . . 113.2(17) ?
H51A N51 H51B . . 125(2) ?
H1A O1 H1B . . 103(3) ?

loop_
_geom_bond_atom_site_label_1
_geom_bond_atom_site_label_2
_geom_bond_site_symmetry_2
_geom_bond_distance
_geom_bond_publ_flag
N4 C5 . 1.320(2) ?
N4 C3 . 1.367(2) ?
C5 N51 . 1.330(2) ?
C5 N1 . 1.353(2) ?
N1 N2 . 1.356(2) ?
N1 H1 . 0.876(19) ?
N2 C3 . 1.302(2) ?
C3 C13 . 1.456(2) ?
C13 C18 . 1.383(2) ?
C13 C14 . 1.396(2) ?
C14 C15 . 1.355(3) ?
C14 H14 . 0.9300 ?
C15 N16 . 1.330(3) ?
C15 H15 . 0.9300 ?
N16 C17 . 1.338(3) ?
N16 H16 . 0.85(2) ?
C17 C18 . 1.349(3) ?
C17 H17 . 0.9300 ?
C18 H18 . 0.9300 ?
N51 H51A . 0.82(2) ?
N51 H51B . 0.82(2) ?
O1 H1A . 0.89(3) ?
O1 H1B . 0.88(3) ?

loop_
_geom_hbond_atom_site_label_D
_geom_hbond_atom_site_label_H
_geom_hbond_atom_site_label_A
_geom_hbond_site_symmetry_A
_geom_hbond_distance_DH
_geom_hbond_distance_HA
_geom_hbond_distance_DA
_geom_hbond_angle_DHA
N1 H1 O1 4_566 0.876(19) 1.97(2) 2.842(2) 175.0(18)
N16 H16 Cl1 . 0.85(2) 2.22(2) 3.0574(18) 169(2)
N51 H51A Cl1 2_646 0.82(2) 2.52(2) 3.3092(18) 160.5(19)
N51 H51B N4 3_757 0.82(2) 2.15(2) 2.963(2) 174(2)
O1 H1A Cl1 3_566 0.89(3) 2.29(3) 3.159(2) 167(3)
O1 H1B Cl1 3_666 0.88(3) 2.32(3) 3.187(2) 168(2)

loop_
_geom_torsion_atom_site_label_1
_geom_torsion_atom_site_label_2
_geom_torsion_atom_site_label_3
_geom_torsion_atom_site_label_4
_geom_torsion_site_symmetry_1
_geom_torsion_site_symmetry_2
_geom_torsion_site_symmetry_3
_geom_torsion_site_symmetry_4
_geom_torsion
_geom_torsion_publ_flag
C3 N4 C5 N51 . . . . 179.2(2) ?
C3 N4 C5 N1 . . . . 0.1(2) ?
N4 C5 N1 N2 . . . . 0.4(2) ?
N51 C5 N1 N2 . . . . -178.75(19) ?
C5 N1 N2 C3 . . . . -0.8(2) ?
N1 N2 C3 N4 . . . . 0.9(2) ?
N1 N2 C3 C13 . . . . 179.91(17) ?
C5 N4 C3 N2 . . . . -0.6(2) ?
C5 N4 C3 C13 . . . . -179.68(18) ?
N2 C3 C13 C18 . . . . 178.20(19) ?
N4 C3 C13 C18 . . . . -2.8(3) ?
N2 C3 C13 C14 . . . . -1.6(3) ?
N4 C3 C13 C14 . . . . 177.42(19) ?
C18 C13 C14 C15 . . . . 0.2(3) ?
C3 C13 C14 C15 . . . . 179.92(19) ?
C13 C14 C15 N16 . . . . -0.6(3) ?
C14 C15 N16 C17 . . . . 0.9(3) ?
C15 N16 C17 C18 . . . . -0.7(3) ?
N16 C17 C18 C13 . . . . 0.3(3) ?
C14 C13 C18 C17 . . . . 0.0(3) ?
C3 C13 C18 C17 . . . . -179.8(2) ?

loop_
_cod_related_entry_id
_cod_related_entry_database
_cod_related_entry_code
1 ChemSpider 30656447
